data_7005488
loop_
_publ_author_name
'Seredyuk, Maksym'
'Haukka, Matti'
'Fritsky, Igor O.'
'Koz\/lowski, Henryk'
'Kr\"amer, Roland'
'Pavlenko, Vadim A.'
'G\"utlich, Philipp'

_publ_section_title
;
 Bis(3,5-dimethyl-1H-pyrazolyl)selenide--a new bidentate bent connector
 for preparation of 1D and 2D co-ordination polymers.
;
_journal_issue 29
_journal_name_full 'Dalton transactions (Cambridge, England : 2003)'
_journal_page_first 3183
_journal_page_last 3194
_journal_paper_doi 10.1039/b702574b
_journal_year 2007
_chemical_formula_sum 'C12 H14 Cd N6 S2 Se'
_chemical_formula_weight 497.77
_chemical_name_common
;
catena-(bis((mu-cis-bis(3,5-dimethyl-1H-
pyrazolyl)selenide))cadmium(ii)) bis(mu-tiocyanate)
;
_chemical_name_systematic
;
catena-{bis([mu-cis-bis(3,5-dimethyl-1H-pyrazolyl)selenide])cadmium(II)}
bis(mu-tiocyanate)
;
_space_group_IT_number 61
_symmetry_cell_setting orthorhombic
_symmetry_space_group_name_Hall '-P 2ac 2ab'
_symmetry_space_group_name_H-M 'P b c a'
_atom_sites_solution_hydrogens geom
_atom_sites_solution_primary direct
_atom_sites_solution_secondary difmap
_audit_creation_method SHELXL-97
_cell_angle_alpha 90.00
_cell_angle_beta 90.00
_cell_angle_gamma 90.00
_cell_formula_units_Z 8
_cell_length_a 10.944(2)
_cell_length_b 13.516(3)
_cell_length_c 23.043(5)
_cell_measurement_temperature 120(2)
_cell_volume 3408.5(12)
_computing_cell_refinement 'EvalCCD (Duisenberg, 1998-2003)'
_computing_data_collection 'Collect (Nonius BV, 1997-2000)'
_computing_data_reduction 'EvalCCD (Duisenberg, 1998-2003)'
_computing_molecular_graphics 'Diamond v.3.1d (Crystal Impact GbR, 2006)'
_computing_publication_material 'SHELXL-97 (Sheldrick, 1997)'
_computing_structure_refinement 'SHELXL-97 (Sheldrick, 1997)'
_computing_structure_solution 'SHELXS-97 (Sheldrick, 1997)'
_diffrn_ambient_temperature 120(2)
_diffrn_detector_area_resol_mean 9
_diffrn_measured_fraction_theta_full 0.998
_diffrn_measured_fraction_theta_max 0.945
_diffrn_measurement_device '95mm CCD camera on \k-goniostat'
_diffrn_measurement_device_type 'Nonius KappaCCD'
_diffrn_measurement_method '\f scans and \w scans with \k offset'
_diffrn_radiation_monochromator 'horizontally mounted graphite crystal'
_diffrn_radiation_source 'fine-focus sealed tube'
_diffrn_radiation_type MoK\a
_diffrn_radiation_wavelength 0.71073
_diffrn_reflns_av_R_equivalents 0.0614
_diffrn_reflns_av_sigmaI/netI 0.0401
_diffrn_reflns_limit_h_max 14
_diffrn_reflns_limit_h_min -12
_diffrn_reflns_limit_k_max 18
_diffrn_reflns_limit_k_min -17
_diffrn_reflns_limit_l_max 30
_diffrn_reflns_limit_l_min -30
_diffrn_reflns_number 22253
_diffrn_reflns_theta_full 25.00
_diffrn_reflns_theta_max 28.50
_diffrn_reflns_theta_min 3.50
_exptl_absorpt_coefficient_mu 3.666
_exptl_absorpt_correction_T_max 0.6688
_exptl_absorpt_correction_T_min 0.4594
_exptl_absorpt_correction_type multi-scan
_exptl_absorpt_process_details 'Xprep in Shelxtl v.6.14-1 (Sheldrick, 2005)'
_exptl_crystal_colour yellow
_exptl_crystal_density_diffrn 1.940
_exptl_crystal_density_method 'not measured'
_exptl_crystal_description block
_exptl_crystal_F_000 1936
_exptl_crystal_size_max 0.23
_exptl_crystal_size_mid 0.18
_exptl_crystal_size_min 0.11
_refine_diff_density_max 0.779
_refine_diff_density_min -0.750
_refine_diff_density_rms 0.122
_refine_ls_extinction_method none
_refine_ls_goodness_of_fit_ref 1.182
_refine_ls_hydrogen_treatment mixed
_refine_ls_matrix_type full
_refine_ls_number_parameters 212
_refine_ls_number_reflns 4084
_refine_ls_number_restraints 0
_refine_ls_restrained_S_all 1.182
_refine_ls_R_factor_all 0.0477
_refine_ls_R_factor_gt 0.0365
_refine_ls_shift/su_max 0.002
_refine_ls_shift/su_mean 0.000
_refine_ls_structure_factor_coef Fsqd
_refine_ls_weighting_details 'calc w=1/[\s^2^(Fo^2^)+(0.0318P)^2^+0.0000P] where P=(Fo^2^+2Fc^2^)/3'
_refine_ls_weighting_scheme calc
_refine_ls_wR_factor_gt 0.0716
_refine_ls_wR_factor_ref 0.0747
_reflns_number_gt 3553
_reflns_number_total 4084
_reflns_threshold_expression >2sigma(I)
_cod_data_source_file b702574b.txt
_cod_data_source_block 6
_cod_depositor_comments
;
The following automatic conversions were performed:
'_symmetry_cell_setting' value 'Orthorhombic' changed to 'orthorhombic'
according to '/home/saulius/struct/CIF-dictionaries/cif_core.dic'
dictionary named 'cif_core.dic' version 2.4.1 from 2010-06-29.

Automatic conversion script
Id: cif_fix_enum 1527 2010-12-29 10:47:43Z saulius 
;
_cod_original_sg_symbol_H-M Pbca
_cod_database_code 7005488

loop_
_symmetry_equiv_pos_as_xyz
'x, y, z'
'-x+1/2, -y, z+1/2'
'-x, y+1/2, -z+1/2'
'x+1/2, -y+1/2, -z'
'-x, -y, -z'
'x-1/2, y, -z-1/2'
'x, -y-1/2, z-1/2'
'-x-1/2, y-1/2, z'

loop_
_atom_site_label
_atom_site_type_symbol
_atom_site_fract_x
_atom_site_fract_y
_atom_site_fract_z
_atom_site_U_iso_or_equiv
_atom_site_adp_type
_atom_site_occupancy
_atom_site_symmetry_multiplicity
_atom_site_calc_flag
_atom_site_refinement_flags
_atom_site_disorder_assembly
_atom_site_disorder_group
Cd1 Cd 0.91924(2) 0.079392(17) 0.294345(10) 0.01349(7) Uani 1 1 d . . .
Se1 Se 0.80232(3) 0.23404(3) 0.550144(14) 0.01706(9) Uani 1 1 d . . .
S1 S 0.97679(7) -0.03454(7) 0.19832(4) 0.01908(19) Uani 1 1 d . . .
S2 S 0.82391(8) 0.24443(7) 0.24689(4) 0.0227(2) Uani 1 1 d . . .
N1 N 0.9141(3) 0.1576(2) 0.38663(12) 0.0176(6) Uani 1 1 d . . .
N2 N 0.9518(3) 0.2537(2) 0.39113(13) 0.0180(6) Uani 1 1 d . . .
N3 N 1.0058(3) 0.0555(2) 0.65578(12) 0.0185(6) Uani 1 1 d . . .
N4 N 1.0739(3) 0.1403(2) 0.65375(13) 0.0191(6) Uani 1 1 d . . .
N5 N 1.2303(2) 0.0010(2) 0.19998(12) 0.0188(6) Uani 1 1 d . . .
N6 N 0.5934(3) 0.1735(2) 0.21478(13) 0.0218(7) Uani 1 1 d . . .
C1 C 0.8185(3) 0.0352(3) 0.45132(16) 0.0236(8) Uani 1 1 d . . .
H1A H 0.7857 0.0068 0.4165 0.046(4) Uiso 1 1 calc R . .
H1B H 0.7552 0.0399 0.4800 0.046(4) Uiso 1 1 calc R . .
H1C H 0.8833 -0.0060 0.4657 0.046(4) Uiso 1 1 calc R . .
C2 C 0.8673(3) 0.1360(3) 0.43855(14) 0.0168(7) Uani 1 1 d . . .
C3 C 0.8732(3) 0.2194(2) 0.47538(14) 0.0158(7) Uani 1 1 d . . .
C4 C 0.9295(3) 0.2931(3) 0.44327(15) 0.0178(7) Uani 1 1 d . . .
C5 C 0.9659(3) 0.3956(3) 0.45878(15) 0.0214(7) Uani 1 1 d . . .
H5A H 1.0527 0.3981 0.4646 0.046(4) Uiso 1 1 calc R . .
H5B H 0.9251 0.4150 0.4939 0.046(4) Uiso 1 1 calc R . .
H5C H 0.9435 0.4398 0.4280 0.046(4) Uiso 1 1 calc R . .
C6 C 0.8143(3) -0.0044(3) 0.61264(16) 0.0256(8) Uani 1 1 d . . .
H6A H 0.8465 -0.0573 0.5894 0.046(4) Uiso 1 1 calc R . .
H6B H 0.7451 0.0244 0.5934 0.046(4) Uiso 1 1 calc R . .
H6C H 0.7894 -0.0300 0.6497 0.046(4) Uiso 1 1 calc R . .
C7 C 0.9102(3) 0.0723(3) 0.62118(14) 0.0173(7) Uani 1 1 d . . .
C8 C 0.9184(3) 0.1675(2) 0.59768(14) 0.0159(7) Uani 1 1 d . . .
C9 C 1.0236(3) 0.2097(2) 0.62028(14) 0.0169(7) Uani 1 1 d . . .
C10 C 1.0795(3) 0.3088(3) 0.61190(16) 0.0239(8) Uani 1 1 d . . .
H10A H 1.1492 0.3154 0.6369 0.046(4) Uiso 1 1 calc R . .
H10B H 1.0207 0.3591 0.6212 0.046(4) Uiso 1 1 calc R . .
H10C H 1.1047 0.3160 0.5722 0.046(4) Uiso 1 1 calc R . .
C11 C 1.1259(3) -0.0136(2) 0.20002(13) 0.0153(7) Uani 1 1 d . . .
C12 C 0.6880(3) 0.2024(2) 0.22837(14) 0.0160(7) Uani 1 1 d . . .
H1N2 H 0.979(3) 0.280(3) 0.3634(17) 0.020(10) Uiso 1 1 d . . .
H1N4 H 1.135(3) 0.146(3) 0.6737(16) 0.024(11) Uiso 1 1 d . . .

loop_
_atom_site_aniso_label
_atom_site_aniso_U_11
_atom_site_aniso_U_22
_atom_site_aniso_U_33
_atom_site_aniso_U_23
_atom_site_aniso_U_13
_atom_site_aniso_U_12
Cd1 0.01126(12) 0.01400(13) 0.01522(12) -0.00126(9) 0.00025(9) -0.00023(9)
Se1 0.01438(17) 0.01917(18) 0.01763(17) -0.00173(14) 0.00077(13) 0.00320(13)
S1 0.0122(4) 0.0239(5) 0.0211(4) -0.0071(4) 0.0005(3) -0.0028(3)
S2 0.0188(4) 0.0182(4) 0.0310(5) 0.0065(4) -0.0080(4) -0.0058(3)
N1 0.0207(15) 0.0154(15) 0.0168(14) -0.0017(11) 0.0013(11) -0.0016(12)
N2 0.0215(16) 0.0176(15) 0.0148(14) 0.0015(12) 0.0018(12) -0.0026(12)
N3 0.0179(15) 0.0164(15) 0.0213(15) -0.0015(12) -0.0003(12) 0.0002(11)
N4 0.0176(15) 0.0194(15) 0.0204(15) -0.0029(12) -0.0042(13) -0.0001(12)
N5 0.0158(15) 0.0179(15) 0.0228(16) -0.0013(12) 0.0026(12) -0.0006(11)
N6 0.0169(16) 0.0197(16) 0.0290(17) 0.0043(13) -0.0021(12) -0.0011(12)
C1 0.026(2) 0.0200(19) 0.0244(19) -0.0009(15) 0.0054(15) -0.0046(15)
C2 0.0129(16) 0.0187(17) 0.0188(17) -0.0003(14) -0.0006(13) -0.0001(13)
C3 0.0132(16) 0.0163(17) 0.0179(16) -0.0023(13) -0.0010(13) 0.0009(13)
C4 0.0160(17) 0.0181(17) 0.0191(16) -0.0008(14) -0.0032(13) 0.0035(13)
C5 0.0257(19) 0.0158(17) 0.0228(18) 0.0007(14) -0.0009(15) -0.0005(14)
C6 0.0223(19) 0.024(2) 0.030(2) 0.0055(16) -0.0041(16) -0.0038(16)
C7 0.0175(17) 0.0171(17) 0.0172(16) -0.0022(14) 0.0015(13) 0.0003(13)
C8 0.0155(17) 0.0185(17) 0.0135(15) -0.0019(13) 0.0021(13) 0.0007(13)
C9 0.0184(17) 0.0136(17) 0.0187(16) -0.0030(14) -0.0001(14) -0.0015(14)
C10 0.0220(19) 0.0208(19) 0.0289(19) 0.0005(16) -0.0044(15) -0.0069(15)
C11 0.0199(17) 0.0151(16) 0.0109(15) -0.0009(13) -0.0013(13) 0.0024(13)
C12 0.0206(18) 0.0133(16) 0.0141(15) 0.0022(13) 0.0023(13) 0.0005(14)

loop_
_atom_type_symbol
_atom_type_description
_atom_type_scat_dispersion_real
_atom_type_scat_dispersion_imag
_atom_type_scat_source
C C 0.0033 0.0016 'International Tables Vol C Tables 4.2.6.8 and 6.1.1.4'
H H 0.0000 0.0000 'International Tables Vol C Tables 4.2.6.8 and 6.1.1.4'
N N 0.0061 0.0033 'International Tables Vol C Tables 4.2.6.8 and 6.1.1.4'
S S 0.1246 0.1234 'International Tables Vol C Tables 4.2.6.8 and 6.1.1.4'
Se Se -0.0929 2.2259 'International Tables Vol C Tables 4.2.6.8 and 6.1.1.4'
Cd Cd -0.8075 1.2024 'International Tables Vol C Tables 4.2.6.8 and 6.1.1.4'

loop_
_geom_angle_atom_site_label_1
_geom_angle_atom_site_label_2
_geom_angle_atom_site_label_3
_geom_angle
_geom_angle_site_symmetry_1
_geom_angle_site_symmetry_3
_geom_angle_publ_flag
N6 Cd1 N3 100.84(10) 6_656 5_756 ?
N6 Cd1 N5 173.12(10) 6_656 6_556 ?
N3 Cd1 N5 85.88(10) 5_756 6_556 ?
N6 Cd1 N1 81.68(10) 6_656 . ?
N3 Cd1 N1 85.06(10) 5_756 . ?
N5 Cd1 N1 97.54(10) 6_556 . ?
N6 Cd1 S2 79.96(8) 6_656 . ?
N3 Cd1 S2 174.00(7) 5_756 . ?
N5 Cd1 S2 93.20(7) 6_556 . ?
N1 Cd1 S2 89.19(7) . . ?
N6 Cd1 S1 92.64(8) 6_656 . ?
N3 Cd1 S1 82.98(7) 5_756 . ?
N5 Cd1 S1 89.65(7) 6_556 . ?
N1 Cd1 S1 165.56(7) . . ?
S2 Cd1 S1 102.96(3) . . ?
C3 Se1 C8 101.56(14) . . ?
C11 S1 Cd1 96.34(11) . . ?
C12 S2 Cd1 99.74(12) . . ?
C2 N1 N2 104.8(3) . . ?
C2 N1 Cd1 135.7(2) . . ?
N2 N1 Cd1 118.9(2) . . ?
C4 N2 N1 113.1(3) . . ?
C4 N2 H1N2 128(3) . . ?
N1 N2 H1N2 119(3) . . ?
C7 N3 N4 105.2(3) . . ?
C7 N3 Cd1 135.4(2) . 5_756 ?
N4 N3 Cd1 119.1(2) . 5_756 ?
C9 N4 N3 112.6(3) . . ?
C9 N4 H1N4 127(3) . . ?
N3 N4 H1N4 121(3) . . ?
C11 N5 Cd1 162.4(3) . 6_656 ?
C12 N6 Cd1 163.4(3) . 6_556 ?
C2 C1 H1A 109.5 . . ?
C2 C1 H1B 109.5 . . ?
H1A C1 H1B 109.5 . . ?
C2 C1 H1C 109.5 . . ?
H1A C1 H1C 109.5 . . ?
H1B C1 H1C 109.5 . . ?
N1 C2 C3 110.3(3) . . ?
N1 C2 C1 120.9(3) . . ?
C3 C2 C1 128.8(3) . . ?
C4 C3 C2 105.8(3) . . ?
C4 C3 Se1 126.3(3) . . ?
C2 C3 Se1 127.6(3) . . ?
N2 C4 C3 105.9(3) . . ?
N2 C4 C5 122.6(3) . . ?
C3 C4 C5 131.4(3) . . ?
C4 C5 H5A 109.5 . . ?
C4 C5 H5B 109.5 . . ?
H5A C5 H5B 109.5 . . ?
C4 C5 H5C 109.5 . . ?
H5A C5 H5C 109.5 . . ?
H5B C5 H5C 109.5 . . ?
C7 C6 H6A 109.5 . . ?
C7 C6 H6B 109.5 . . ?
H6A C6 H6B 109.5 . . ?
C7 C6 H6C 109.5 . . ?
H6A C6 H6C 109.5 . . ?
H6B C6 H6C 109.5 . . ?
N3 C7 C8 109.8(3) . . ?
N3 C7 C6 120.8(3) . . ?
C8 C7 C6 129.4(3) . . ?
C9 C8 C7 106.6(3) . . ?
C9 C8 Se1 125.2(3) . . ?
C7 C8 Se1 127.9(2) . . ?
N4 C9 C8 105.7(3) . . ?
N4 C9 C10 122.6(3) . . ?
C8 C9 C10 131.6(3) . . ?
C9 C10 H10A 109.5 . . ?
C9 C10 H10B 109.5 . . ?
H10A C10 H10B 109.5 . . ?
C9 C10 H10C 109.5 . . ?
H10A C10 H10C 109.5 . . ?
H10B C10 H10C 109.5 . . ?
N5 C11 S1 178.6(3) . . ?
N6 C12 S2 179.2(3) . . ?

loop_
_geom_bond_atom_site_label_1
_geom_bond_atom_site_label_2
_geom_bond_distance
_geom_bond_site_symmetry_2
_geom_bond_publ_flag
Cd1 N6 2.301(3) 6_656 ?
Cd1 N3 2.306(3) 5_756 ?
Cd1 N5 2.327(3) 6_556 ?
Cd1 N1 2.375(3) . ?
Cd1 S2 2.6944(10) . ?
Cd1 S1 2.7683(10) . ?
Se1 C3 1.899(3) . ?
Se1 C8 1.903(3) . ?
S1 C11 1.656(3) . ?
S2 C12 1.649(3) . ?
N1 C2 1.333(4) . ?
N1 N2 1.367(4) . ?
N2 C4 1.337(4) . ?
N2 H1N2 0.79(4) . ?
N3 C7 1.335(4) . ?
N3 N4 1.369(4) . ?
N3 Cd1 2.306(3) 5_756 ?
N4 C9 1.333(4) . ?
N4 H1N4 0.81(4) . ?
N5 C11 1.161(4) . ?
N5 Cd1 2.327(3) 6_656 ?
N6 C12 1.150(4) . ?
N6 Cd1 2.301(3) 6_556 ?
C1 C2 1.494(5) . ?
C1 H1A 0.9600 . ?
C1 H1B 0.9600 . ?
C1 H1C 0.9600 . ?
C2 C3 1.412(5) . ?
C3 C4 1.385(5) . ?
C4 C5 1.485(5) . ?
C5 H5A 0.9600 . ?
C5 H5B 0.9600 . ?
C5 H5C 0.9600 . ?
C6 C7 1.490(5) . ?
C6 H6A 0.9600 . ?
C6 H6B 0.9600 . ?
C6 H6C 0.9600 . ?
C7 C8 1.399(5) . ?
C8 C9 1.386(4) . ?
C9 C10 1.485(5) . ?
C10 H10A 0.9600 . ?
C10 H10B 0.9600 . ?
C10 H10C 0.9600 . ?

loop_
_geom_torsion_atom_site_label_1
_geom_torsion_atom_site_label_2
_geom_torsion_atom_site_label_3
_geom_torsion_atom_site_label_4
_geom_torsion
_geom_torsion_site_symmetry_1
_geom_torsion_site_symmetry_2
_geom_torsion_site_symmetry_3
_geom_torsion_site_symmetry_4
_geom_torsion_publ_flag
N6 Cd1 S1 C11 23.13(14) 6_656 . . . ?
N3 Cd1 S1 C11 -77.47(14) 5_756 . . . ?
N5 Cd1 S1 C11 -163.36(13) 6_556 . . . ?
N1 Cd1 S1 C11 -43.2(3) . . . . ?
S2 Cd1 S1 C11 103.44(12) . . . . ?
N6 Cd1 S2 C12 166.49(14) 6_656 . . . ?
N3 Cd1 S2 C12 -95.3(7) 5_756 . . . ?
N5 Cd1 S2 C12 -14.30(14) 6_556 . . . ?
N1 Cd1 S2 C12 -111.81(14) . . . . ?
S1 Cd1 S2 C12 76.07(12) . . . . ?
N6 Cd1 N1 C2 -154.5(3) 6_656 . . . ?
N3 Cd1 N1 C2 -52.7(3) 5_756 . . . ?
N5 Cd1 N1 C2 32.4(3) 6_556 . . . ?
S2 Cd1 N1 C2 125.5(3) . . . . ?
S1 Cd1 N1 C2 -86.9(4) . . . . ?
N6 Cd1 N1 N2 36.2(2) 6_656 . . . ?
N3 Cd1 N1 N2 138.0(2) 5_756 . . . ?
N5 Cd1 N1 N2 -136.9(2) 6_556 . . . ?
S2 Cd1 N1 N2 -43.8(2) . . . . ?
S1 Cd1 N1 N2 103.8(3) . . . . ?
C2 N1 N2 C4 -0.7(4) . . . . ?
Cd1 N1 N2 C4 171.6(2) . . . . ?
C7 N3 N4 C9 1.2(4) . . . . ?
Cd1 N3 N4 C9 175.7(2) 5_756 . . . ?
N2 N1 C2 C3 1.3(4) . . . . ?
Cd1 N1 C2 C3 -169.0(2) . . . . ?
N2 N1 C2 C1 -178.5(3) . . . . ?
Cd1 N1 C2 C1 11.2(5) . . . . ?
N1 C2 C3 C4 -1.5(4) . . . . ?
C1 C2 C3 C4 178.3(3) . . . . ?
N1 C2 C3 Se1 171.9(2) . . . . ?
C1 C2 C3 Se1 -8.4(5) . . . . ?
C8 Se1 C3 C4 -107.0(3) . . . . ?
C8 Se1 C3 C2 80.9(3) . . . . ?
N1 N2 C4 C3 -0.3(4) . . . . ?
N1 N2 C4 C5 178.1(3) . . . . ?
C2 C3 C4 N2 1.0(4) . . . . ?
Se1 C3 C4 N2 -172.5(2) . . . . ?
C2 C3 C4 C5 -177.1(3) . . . . ?
Se1 C3 C4 C5 9.4(6) . . . . ?
N4 N3 C7 C8 -0.1(4) . . . . ?
Cd1 N3 C7 C8 -173.3(2) 5_756 . . . ?
N4 N3 C7 C6 -179.7(3) . . . . ?
Cd1 N3 C7 C6 7.1(5) 5_756 . . . ?
N3 C7 C8 C9 -0.9(4) . . . . ?
C6 C7 C8 C9 178.6(3) . . . . ?
N3 C7 C8 Se1 -175.1(2) . . . . ?
C6 C7 C8 Se1 4.4(5) . . . . ?
C3 Se1 C8 C9 84.9(3) . . . . ?
C3 Se1 C8 C7 -101.8(3) . . . . ?
N3 N4 C9 C8 -1.7(4) . . . . ?
N3 N4 C9 C10 179.1(3) . . . . ?
C7 C8 C9 N4 1.5(4) . . . . ?
Se1 C8 C9 N4 176.0(2) . . . . ?
C7 C8 C9 C10 -179.4(4) . . . . ?
Se1 C8 C9 C10 -4.9(5) . . . . ?
Cd1 N5 C11 S1 101(13) 6_656 . . . ?
Cd1 S1 C11 N5 -144(13) . . . . ?
Cd1 N6 C12 S2 145(25) 6_556 . . . ?
Cd1 S2 C12 N6 -129(26) . . . . ?
